data_2005795
loop_
_publ_author_name
'Engelhardt, U.'
'Park, S. S.'

_publ_section_title
;
 An Inorganic <i>N</i>-Amino Analogue of Pyrrole: a Five-Membered Ring
 with Methylhydrazine and Two B Atoms as Building Blocks
;
_journal_issue 12
_journal_name_full 'Acta Crystallographica Section C'
_journal_page_first 3248
_journal_page_last 3250
_journal_paper_doi 10.1107/S0108270196010232
_journal_volume 52
_journal_year 1996
_chemical_formula_sum 'C14 H18 B2 N4'
_chemical_formula_weight 263.946
_chemical_name_systematic ' 1-methyl-4-methylamino-3,5-diphenyl-1,2,4,3,5-triazadiborole'
_space_group_IT_number 61
_symmetry_cell_setting orthorhombic
_symmetry_space_group_name_Hall '-P 2ac 2ab'
_symmetry_space_group_name_H-M 'P b c a'
_cell_angle_alpha 90.0
_cell_angle_beta 90.0
_cell_angle_gamma 90.0
_cell_formula_units_Z 8
_cell_length_a 21.86(2)
_cell_length_b 12.48(2)
_cell_length_c 11.047(8)
_cell_measurement_reflns_used 22
_cell_measurement_temperature 293
_cell_measurement_theta_max 13
_cell_measurement_theta_min 6
_cell_volume 3014(6)
_computing_molecular_graphics 'ORTEPII (Johnson, 1976)'
_computing_structure_refinement 'Xtal3.0 (Hall & Stewart, 1990)'
_computing_structure_solution 'MULTAN77 (Main et al., 1977)'
_diffrn_ambient_temperature 293
_diffrn_measurement_device 'Enraf-Nonius CAD-4'
_diffrn_measurement_method \w
_diffrn_radiation_monochromator graphite
_diffrn_radiation_type MoK\a
_diffrn_radiation_wavelength 0.71069
_diffrn_reflns_limit_h_max 0
_diffrn_reflns_limit_h_min -25
_diffrn_reflns_limit_k_max 14
_diffrn_reflns_limit_k_min 0
_diffrn_reflns_limit_l_max 0
_diffrn_reflns_limit_l_min -13
_diffrn_reflns_number 2650
_diffrn_reflns_theta_max 25
_diffrn_reflns_theta_min 2.48
_diffrn_standards_decay_% '<1.5 '
_diffrn_standards_interval_count 100
_diffrn_standards_number 2
_exptl_absorpt_coefficient_mu 0.070
_exptl_absorpt_correction_type none
_exptl_crystal_colour colourless
_exptl_crystal_density_diffrn 1.165
_exptl_crystal_density_method 'not measured'
_exptl_crystal_description needle
_exptl_crystal_F_000 1120
_exptl_crystal_size_max 0.65
_exptl_crystal_size_mid 0.30
_exptl_crystal_size_min 0.15
_refine_diff_density_max 0.45
_refine_diff_density_min -0.52
_refine_ls_extinction_coef 0.29(6)
_refine_ls_extinction_method 'isotropic (Larson, 1967)'
_refine_ls_goodness_of_fit_all 1.38
_refine_ls_goodness_of_fit_obs 1.99
_refine_ls_hydrogen_treatment 'H atoms refined isotropically'
_refine_ls_matrix_type 'full matrix'
_refine_ls_number_constraints 0
_refine_ls_number_parameters 254
_refine_ls_number_reflns '1852 reflections, including unobserved reflections with |F~c~| > |F~o~|'
_refine_ls_number_restraints 0
_refine_ls_R_factor_all 0.035
_refine_ls_R_factor_obs 0.080
_refine_ls_shift/esd_max 0.057
_refine_ls_shift/esd_mean 0.016
_refine_ls_structure_factor_coef F
_refine_ls_weighting_details 'w = 1/\s^2^(F~o~)'
_refine_ls_weighting_scheme calc
_refine_ls_wR_factor_all 0.197
_refine_ls_wR_factor_obs 0.030
_reflns_number_observed 1108
_reflns_number_total 2650
_reflns_observed_criterion I>3\s(I)
_cod_data_source_file mu1263.cif
_cod_data_source_block I
_cod_depositor_comments
;
The following automatic conversions were performed:

'_refine_ls_weighting_scheme' value 'w = 1/\s^2^(F~o~)' was changed
to 'calc'. New tag '_refine_ls_weighting_details' was created. The
value of the new tag was set to 'w = 1/\s^2^(F~o~)'.

Automatic conversion script
Id: cif_fix_values 3143 2015-03-26 13:38:13Z robertas 
;
_cod_original_cell_volume 3013(6)
_cod_database_code 2005795

loop_
_symmetry_equiv_pos_as_xyz
x,y,z
-x+1/2,-y,z+1/2
-x,y+1/2,-z+1/2
x+1/2,-y+1/2,-z
-x,-y,-z
x+1/2,y,-z+1/2
x,-y+1/2,z+1/2
-x+1/2,y+1/2,z

loop_
_atom_site_aniso_label
_atom_site_aniso_U_11
_atom_site_aniso_U_22
_atom_site_aniso_U_33
_atom_site_aniso_U_12
_atom_site_aniso_U_13
_atom_site_aniso_U_23
_atom_site_aniso_type_symbol
N1 0.071(3) 0.058(2) 0.052(3) 0.017(2) 0.003(2) 0.012(2) U
N2 0.060(2) 0.067(2) 0.051(2) 0.017(2) 0.009(2) 0.008(2) U
N3 0.062(3) 0.061(3) 0.042(2) -0.001(2) -0.004(2) 0.003(2) U
N4 0.063(2) 0.049(2) 0.031(2) 0.004(2) 0.000(2) 0.001(2) U
B2 0.060(3) 0.046(3) 0.048(3) 0.002(3) -0.010(3) -0.009(3) U
B3 0.052(3) 0.050(3) 0.041(3) 0.001(3) 0.002(3) -0.007(3) U
C1 0.055(3) 0.060(3) 0.057(3) 0.015(2) -0.011(3) -0.021(2) U
C2 0.088(4) 0.094(4) 0.066(4) 0.044(3) -0.010(4) -0.012(3) U
C3 0.105(5) 0.121(6) 0.103(5) 0.051(5) -0.036(4) -0.038(5) U
C4 0.063(4) 0.129(6) 0.137(7) 0.021(4) -0.010(4) -0.007(5) U
C5 0.068(4) 0.110(5) 0.110(5) -0.017(4) 0.022(4) -0.052(4) U
C6 0.066(3) 0.074(3) 0.078(4) 0.004(3) 0.007(3) -0.020(3) U
C7 0.054(3) 0.052(3) 0.043(3) 0.002(2) 0.007(2) 0.005(2) U
C8 0.068(3) 0.054(3) 0.063(3) 0.004(3) 0.003(3) -0.011(3) U
C9 0.069(4) 0.083(4) 0.062(3) 0.010(3) -0.002(8) 0.004(3) U
C10 0.067(4) 0.066(4) 0.081(4) 0.029(3) 0.006(3) 0.007(3) U
C11 0.086(4) 0.063(3) 0.097(4) 0.009(3) -0.015(3) -0.017(3) U
C12 0.064(3) 0.061(3) 0.089(4) 0.014(3) -0.024(3) -0.017(3) U
C13 0.082(4) 0.102(5) 0.074(4) 0.029(4) 0.026(3) 0.017(4) U
C14 0.082(4) 0.058(3) 0.067(4) -0.010(3) -0.007(3) 0.006(3) U

loop_
_atom_site_label
_atom_site_fract_x
_atom_site_fract_y
_atom_site_fract_z
_atom_site_U_iso_or_equiv
_atom_site_thermal_displace_type
N1 0.5601(2) 0.2594(3) 0.4404(3) 0.060(3) Ueq
N2 0.6127(2) 0.1945(2) 0.4266(3) 0.059(2) Ueq
N3 0.5484(2) 0.0880(3) 0.7062(3) 0.055(3) Ueq
N4 0.5644(1) 0.1452(2) 0.5974(2) 0.048(2) Ueq
B2 0.5280(1) 0.2302(4) 0.5450(1) 0.051(3) Ueq
B3 0.6165(2) 0.1218(4) 0.5233(4) 0.048(3) Ueq
C1 0.4682(2) 0.2837(3) 0.5864(4) 0.057(3) Ueq
C2 0.4456(3) 0.3707(4) 0.5218(5) 0.083(4) Ueq
C3 0.3921(3) 0.4212(5) 0.5542(6) 0.110(5) Ueq
C4 0.3588(3) 0.3867(6) 0.6508(7) 0.110(5) Ueq
C5 0.3798(3) 0.3015(5) 0.7164(5) 0.096(5) Ueq
C6 0.4339(2) 0.2495(4) 0.6862(4) 0.073(3) Ueq
C7 0.6688(2) 0.0401(3) 0.5427(3) 0.050(3) Ueq
C8 0.7198(2) 0.0626(3) 0.6134(4) 0.062(3) Ueq
C9 0.7674(2) -0.0088(4) 0.6287(4) 0.071(4) Ueq
C10 0.7649(2) -0.1048(4) 0.5695(4) 0.071(4) Ueq
C11 0.7159(2) -0.1308(4) 0.4991(4) 0.082(4) Ueq
C12 0.6682(2) -0.0582(4) 0.4865(4) 0.071(3) Ueq
C13 0.6522(3) 0.2197(5) 0.3263(5) 0.086(4) Ueq
C14 0.5090(3) -0.0034(4) 0.6776(5) 0.069(4) Ueq
H1 0.553(2) 0.303(3) 0.385(3) 0.07(2) Uiso
H2 0.468(2) 0.396(3) 0.453(3) 0.12(2) Uiso
H3 0.382(2) 0.482(4) 0.499(4) 0.15(2) Uiso
H4 0.317(2) 0.424(3) 0.685(5) 0.19(3) Uiso
H5 0.361(2) 0.264(3) 0.788(3) 0.09(2) Uiso
H6 0.451(1) 0.192(2) 0.744(3) 0.05(1) Uiso
H7 0.585(1) 0.071(2) 0.734(3) 0.04(1) Uiso
H8 0.723(1) 0.133(2) 0.656(2) 0.04(1) Uiso
H9 0.803(2) 0.011(3) 0.682(3) 0.09(2) Uiso
H10 0.797(1) -0.155(2) 0.577(3) 0.06(1) Uiso
H11 0.710(2) -0.208(3) 0.465(3) 0.11(2) Uiso
H12 0.631(2) -0.079(3) 0.439(3) 0.08(1) Uiso
H131 0.665(2) 0.306(3) 0.332(4) 0.17(3) Uiso
H132 0.684(1) 0.172(2) 0.325(3) 0.06(1) Uiso
H133 0.626(2) 0.182(3) 0.253(3) 0.11(2) Uiso
H141 0.499(2) -0.045(3) 0.752(3) 0.10(2) Uiso
H142 0.463(1) 0.022(2) 0.647(3) 0.08(1) Uiso
H143 0.526(2) -0.061(3) 0.623(3) 0.11(2) Uiso

loop_
_atom_type_symbol
_atom_type_description
_atom_type_scat_dispersion_real
_atom_type_scat_dispersion_imag
_atom_type_scat_source
C carbon 0.0033 0.0016 'International Tables for Crystallography (1992, Vol. C)'
B boron 0.0013 0.0007 'International Tables for Crystallography (1992, Vol. C)'
N nitrogen 0.0061 0.0033 'International Tables for Crystallography (1992, Vol. C)'

loop_
_geom_angle_atom_site_label_1
_geom_angle_atom_site_label_2
_geom_angle_atom_site_label_3
_geom_angle
_geom_angle_publ_flag
N2 N1 B2 110.3(3) yes
N2 N1 H1 117(2) yes
B2 N1 H1 132(2) yes
N1 N2 B3 109.6(3) yes
N1 N2 C13 116.4(4) yes
B3 N2 C13 133.8(4) yes
N4 N3 C14 110.4(3) yes
N4 N3 H7 101(2) yes
C14 N3 H7 115(2) yes
N3 N4 B2 124.3(3) yes
N3 N4 B3 124.7(3) yes
B2 N4 B3 110.9(3) yes
N1 B2 N4 104.2(4) yes
N1 B2 C1 124.0(4) yes
N4 B2 C1 131.8(4) yes
N2 B3 N4 104.9(4) yes
N2 B3 C7 125.1(4) yes
N4 B3 C7 130.0(4) yes
B2 C1 C2 119.2(4) no
B2 C1 C6 123.9(4) no
C2 C1 C6 116.9(4) no
C1 C2 C3 121.8(5) no
C1 C2 H2 118(3) no
C3 C2 H2 120(3) no
C2 C3 C4 120.9(6) no
C2 C3 H3 112(3) no
C4 C3 H3 127(3) no
C3 C4 C5 118.9(6) no
C3 C4 H4 126(3) no
C5 C4 H4 116(3) no
C4 C5 C6 121.5(6) no
C4 C5 H5 129(2) no
C6 C5 H5 109(2) no
C1 C6 C5 120.2(5) no
C1 C6 H6 121(2) no
C5 C6 H6 119(2) no
B3 C7 C8 122.5(4) no
B3 C7 C12 121.3(4) no
C8 C7 C12 116.2(4) no
C7 C8 C9 122.9(4) no
C7 C8 H8 120(2) no
C9 C8 H8 117(2) no
C8 C9 C10 118.5(4) no
C8 C9 H9 120(2) no
C10 C9 H9 122(2) no
C9 C10 C11 120.9(5) no
C9 C10 H10 121(2) no
C11 C10 H10 118(2) no
C10 C11 C12 119.5(5) no
C10 C11 H11 122(2) no
C12 C11 H11 118(2) no
C7 C12 C11 122.0(4) no
C7 C12 H12 118(2) no
C11 C12 H12 120(2) no
N2 C13 H131 109(3) no
N2 C13 H132 109(2) no
N2 C13 H133 99(2) no
H131 C13 H132 116(3) no
H131 C13 H133 126(3) no
H132 C13 H133 96(3) no
N3 C14 H141 111(2) no
N3 C14 H142 112(2) no
N3 C14 H143 118(2) no
H141 C14 H142 102(3) no
H141 C14 H143 102(3) no
H142 C14 H143 111(3) no

loop_
_geom_bond_atom_site_label_1
_geom_bond_atom_site_label_2
_geom_bond_distance
_geom_bond_publ_flag
N1 N2 1.414(5) yes
N1 B2 1.399(6) yes
N1 H1 0.83(3) yes
N2 B3 1.404(6) yes
N2 C13 1.440(7) yes
N3 N4 1.441(4) yes
N3 C14 1.463(7) yes
N3 H7 0.88(3) yes
N4 B2 1.446(6) yes
N4 B3 1.432(6) yes
B2 C1 1.538(6) yes
B3 C7 1.547(6) yes
C1 C2 1.390(7) no
C1 C6 1.401(6) no
C2 C3 1.376(9) no
C2 H2 0.96(4) no
C3 C4 1.360(10) no
C3 H3 1.00(5) no
C4 C5 1.370(10) no
C4 H4 1.10(5) no
C5 C6 1.389(8) no
C5 H5 1.01(4) no
C6 H6 1.03(3) no
C7 C8 1.390(6) no
C7 C12 1.375(6) no
C8 C9 1.380(7) no
C8 H8 1.00(3) no
C9 C10 1.366(8) no
C9 H9 1.01(4) no
C10 C11 1.363(7) no
C10 H10 0.94(3) no
C11 C12 1.388(7) no
C11 H11 1.04(3) no
C12 H12 1.01(3) no
C13 H131 1.11(4) no
C13 H132 0.91(3) no
C13 H133 1.10(4) no
C14 H141 1.00(4) no
C14 H142 1.11(3) no
C14 H143 1.01(4) no

loop_
_geom_torsion_atom_site_label_1
_geom_torsion_atom_site_label_2
_geom_torsion_atom_site_label_3
_geom_torsion_atom_site_label_4
_geom_torsion
_geom_torsion_publ_flag
B2 N1 N2 B3 -0.7(4) yes
N1 N2 B3 N4 -0.4(4) yes
N2 N1 B2 N4 1.4(4) yes
B3 N4 B2 N1 -1.7(4) yes
B2 N4 B3 N2 1.3(4) yes
N3 N4 B2 N1 -178.6(3) yes
N3 N4 B3 N2 178.2(3) yes
N3 N4 B2 C1 2.3(6) yes
N3 N4 B3 C7 -4.6(6) yes
B2 N1 N2 C13 -176.5(4) yes
N4 B3 N2 C13 174.4(4) yes
C7 B3 N2 C13 -3.0(7) yes
C1 B2 N1 N2 -179.3(4) yes
B2 N4 N3 C14 87.4(4) yes
B3 N4 N3 C14 -89.1(4) yes
N4 B3 C7 C8 -83.7(6) yes
N1 B2 C1 C2 -4.1(6) yes
